data_4038766
loop_
_publ_author_name
'Feberero, Claudia'
'Sedano, Carlos'
'Su\'arez-Pantiga, Samuel'
'L\'opez, Carlos Silva'
'Sanz, Roberto'

_publ_section_title
;
 Experimental and Computational Study of the 1,5-O \\rightarrow N
 Carbamoyl Snieckus-Fries-Type Rearrangement.
;
_journal_issue 19
_journal_name_full 'The Journal of organic chemistry'
_journal_page_first 12561
_journal_page_last 12578
_journal_paper_doi 10.1021/acs.joc.0c01732
_journal_volume 85
_journal_year 2020
_chemical_formula_moiety 'C19 H22 N2 O3 S'
_chemical_formula_sum 'C19 H22 N2 O3 S'
_chemical_formula_weight 358.44
_chemical_name_systematic 'O-4-Methoxy-2-(phenylcarbamothioyl)phenyl N,N-diethylcarbamate'
_space_group_crystal_system triclinic
_space_group_IT_number 2
_space_group_name_Hall '-P 1'
_space_group_name_H-M_alt 'P -1'
_atom_sites_solution_hydrogens mixed
_atom_sites_solution_primary dual
_audit_creation_date 2020-05-08
_audit_creation_method
;
Olex2 1.2
(compiled 2018.05.29 svn.r3508 for OlexSys, GUI svn.r5506)
;
_audit_update_record
;
2020-05-08 deposited with the CCDC.	2020-06-11 downloaded from the CCDC.
;
_cell_angle_alpha 107.170(4)
_cell_angle_beta 97.829(4)
_cell_angle_gamma 103.488(4)
_cell_formula_units_Z 2
_cell_length_a 8.596(3)
_cell_length_b 10.656(4)
_cell_length_c 11.508(4)
_cell_measurement_reflns_used 4718
_cell_measurement_temperature 298(2)
_cell_measurement_theta_max 26.311
_cell_measurement_theta_min 2.297
_cell_volume 955.2(6)
_computing_cell_refinement 'SAINT v6.28A (Bruker, 2002)'
_computing_data_collection 'SMART v5.625 (Bruker, 2001)'
_computing_data_reduction 'SAINT v6.28A (Bruker, 2002)'
_computing_molecular_graphics 'Olex2 (Dolomanov et al., 2009)'
_computing_publication_material 'Olex2 (Dolomanov et al., 2009)'
_computing_structure_refinement 'ShelXL (Sheldrick, 2015)'
_computing_structure_solution 'ShelXT (Sheldrick, 2015)'
_diffrn_ambient_temperature 298
_diffrn_measured_fraction_theta_full 0.998
_diffrn_measured_fraction_theta_max 0.985
_diffrn_measurement_device_type 'Bruker APEX-II CCD'
_diffrn_measurement_method '\f and \w scans'
_diffrn_radiation_monochromator Parallel,graphite
_diffrn_radiation_type MoK\a
_diffrn_radiation_wavelength 0.71073
_diffrn_reflns_av_R_equivalents 0.0274
_diffrn_reflns_av_unetI/netI 0.0266
_diffrn_reflns_Laue_measured_fraction_full 0.998
_diffrn_reflns_Laue_measured_fraction_max 0.985
_diffrn_reflns_limit_h_max 10
_diffrn_reflns_limit_h_min -10
_diffrn_reflns_limit_k_max 13
_diffrn_reflns_limit_k_min -13
_diffrn_reflns_limit_l_max 14
_diffrn_reflns_limit_l_min -14
_diffrn_reflns_number 10160
_diffrn_reflns_point_group_measured_fraction_full 0.998
_diffrn_reflns_point_group_measured_fraction_max 0.985
_diffrn_reflns_theta_full 25.242
_diffrn_reflns_theta_max 26.431
_diffrn_reflns_theta_min 1.899
_diffrn_source_current 20.0
_diffrn_source_power 1.0
_diffrn_source_voltage 50.0
_diffrn_standards_number 0
_exptl_absorpt_coefficient_mu 0.189
_exptl_absorpt_correction_T_max 0.7454
_exptl_absorpt_correction_T_min 0.5751
_exptl_absorpt_correction_type multi-scan
_exptl_absorpt_process_details
'SADABS-2016/2 (Bruker,2016/2) was used for absorption correction. wR2(int) was 0.1523 before and 0.0337 after correction. The Ratio of minimum to maximum transmission is 0.7715. The \l/2 correction factor is Not present.'
_exptl_crystal_colour yellow
_exptl_crystal_colour_primary yellow
_exptl_crystal_density_diffrn 1.246
_exptl_crystal_description prism
_exptl_crystal_F_000 380
_exptl_crystal_size_max 0.4
_exptl_crystal_size_mid 0.2
_exptl_crystal_size_min 0.1
_refine_diff_density_max 0.273
_refine_diff_density_min -0.213
_refine_diff_density_rms 0.040
_refine_ls_extinction_coef 0.014(4)
_refine_ls_extinction_expression Fc^*^=kFc[1+0.001xFc^2^\l^3^/sin(2\q)]^-1/4^
_refine_ls_extinction_method 'SHELXL-2018/3 (Sheldrick 2018)'
_refine_ls_goodness_of_fit_ref 1.054
_refine_ls_hydrogen_treatment mixed
_refine_ls_matrix_type full
_refine_ls_number_parameters 233
_refine_ls_number_reflns 3872
_refine_ls_number_restraints 0
_refine_ls_restrained_S_all 1.054
_refine_ls_R_factor_all 0.0534
_refine_ls_R_factor_gt 0.0453
_refine_ls_shift/su_max 0.000
_refine_ls_shift/su_mean 0.000
_refine_ls_structure_factor_coef Fsqd
_refine_ls_weighting_details 'w=1/[\s^2^(Fo^2^)+(0.0666P)^2^+0.2156P] where P=(Fo^2^+2Fc^2^)/3'
_refine_ls_weighting_scheme calc
_refine_ls_wR_factor_gt 0.1270
_refine_ls_wR_factor_ref 0.1336
_reflns_Friedel_coverage 0.000
_reflns_number_gt 3232
_reflns_number_total 3872
_reflns_threshold_expression 'I > 2\s(I)'
_cod_data_source_file 2002776.cif
_cod_data_source_block 1_a
_cod_depositor_comments 'Adding full bibliography for 4038765--4038772.cif.'
_cod_original_cell_volume 955.3(6)
_cod_database_code 4038766
_shelx_shelxl_version_number 2018/3
_shelx_space_group_comment
;
The symmetry employed for this shelxl refinement is uniquely defined
by the following loop, which should always be used as a source of
symmetry information in preference to the above space-group names.
They are only intended as comments.
;
_olex2_refinement_description
;
1. Fixed Uiso
 At 1.2 times of:
  All C(H) groups, All C(H,H) groups, All N(H) groups
 At 1.5 times of:
  All C(H,H,H) groups
2.a Secondary CH2 refined with riding coordinates:
 C16(H16A,H16B), C18(H18A,H18B)
2.b Aromatic/amide H refined with riding coordinates:
 C7(H7), C6(H6), C4(H4), C14(H14), C10(H10), C13(H13), C12(H12), C11(H11)
2.c Idealised Me refined as rotating group:
 C15(H15A,H15B,H15C), C19(H19A,H19B,H19C), C17(H17A,H17B,H17C)
;
_olex2_submission_special_instructions 'No special instructions were received'

loop_
_space_group_symop_operation_xyz
'x, y, z'
'-x, -y, -z'

loop_
_atom_site_label
_atom_site_type_symbol
_atom_site_fract_x
_atom_site_fract_y
_atom_site_fract_z
_atom_site_U_iso_or_equiv
_atom_site_adp_type
_atom_site_occupancy
_atom_site_site_symmetry_order
_atom_site_calc_flag
_atom_site_refinement_flags_posn
_atom_site_refinement_flags_adp
_atom_site_refinement_flags_occupancy
_atom_site_disorder_assembly
_atom_site_disorder_group
S1 S 0.23693(8) 0.01444(5) 0.16329(5) 0.0812(2) Uani 1 1 d . . . . .
O2 O 0.62595(14) 0.24885(11) 0.38938(10) 0.0527(3) Uani 1 1 d . . . . .
N2 N 0.28461(17) 0.28238(14) 0.28553(13) 0.0500(3) Uani 1 1 d . . . . .
H2 H 0.317(2) 0.346(2) 0.3549(19) 0.060 Uiso 1 1 d R . . . .
O3 O 0.19798(18) 0.04222(16) 0.65062(14) 0.0774(4) Uani 1 1 d . . . . .
N1 N 0.7487(2) 0.42165(16) 0.32954(15) 0.0668(4) Uani 1 1 d . . . . .
C2 C 0.52121(19) 0.20216(15) 0.46131(15) 0.0464(4) Uani 1 1 d . . . . .
C1 C 0.67563(19) 0.38754(16) 0.41479(15) 0.0497(4) Uani 1 1 d . . . . .
C9 C 0.2430(2) 0.32940(17) 0.18569(14) 0.0507(4) Uani 1 1 d . . . . .
C7 C 0.5831(2) 0.19322(17) 0.57353(16) 0.0532(4) Uani 1 1 d . . . . .
H7 H 0.695825 0.222934 0.605219 0.064 Uiso 1 1 calc R . . . .
C6 C 0.4794(2) 0.14037(17) 0.64017(16) 0.0563(4) Uani 1 1 d . . . . .
H6 H 0.521732 0.135189 0.716842 0.068 Uiso 1 1 calc R . . . .
C3 C 0.35347(19) 0.15429(15) 0.41029(14) 0.0464(4) Uani 1 1 d . . . . .
C8 C 0.28823(19) 0.15750(16) 0.28478(15) 0.0502(4) Uani 1 1 d . . . . .
C4 C 0.2493(2) 0.09971(16) 0.47649(16) 0.0539(4) Uani 1 1 d . . . . .
H4 H 0.136975 0.066060 0.442993 0.065 Uiso 1 1 calc R . . . .
C5 C 0.3114(2) 0.09507(17) 0.59175(17) 0.0545(4) Uani 1 1 d . . . . .
C14 C 0.1276(2) 0.2489(2) 0.07705(17) 0.0657(5) Uani 1 1 d . . . . .
H14 H 0.074251 0.157922 0.064847 0.079 Uiso 1 1 calc R . . . .
C10 C 0.3191(3) 0.4650(2) 0.20355(18) 0.0723(6) Uani 1 1 d . . . . .
H10 H 0.394933 0.519469 0.277328 0.087 Uiso 1 1 calc R . . . .
C13 C 0.0931(3) 0.3063(2) -0.01299(19) 0.0806(6) Uani 1 1 d . . . . .
H13 H 0.016585 0.252767 -0.086678 0.097 Uiso 1 1 calc R . . . .
C16 C 0.7907(3) 0.5660(2) 0.3368(2) 0.0741(6) Uani 1 1 d . . . . .
H16A H 0.720707 0.610869 0.382638 0.089 Uiso 1 1 calc R . . . .
H16B H 0.769803 0.570085 0.253232 0.089 Uiso 1 1 calc R . . . .
C12 C 0.1686(4) 0.4391(3) 0.0040(2) 0.0901(7) Uani 1 1 d . . . . .
H12 H 0.143366 0.475982 -0.057504 0.108 Uiso 1 1 calc R . . . .
C15 C 0.2544(3) 0.0497(3) 0.7744(2) 0.0901(7) Uani 1 1 d . . . . .
H15A H 0.332025 -0.001863 0.775756 0.135 Uiso 1 1 calc GR . . . .
H15B H 0.163218 0.012310 0.805914 0.135 Uiso 1 1 calc GR . . . .
H15C H 0.306117 0.143785 0.825537 0.135 Uiso 1 1 calc GR . . . .
C18 C 0.7836(3) 0.3213(2) 0.2248(2) 0.0894(8) Uani 1 1 d . . . . .
H18A H 0.807931 0.248730 0.251989 0.107 Uiso 1 1 calc R . . . .
H18B H 0.880331 0.366398 0.201788 0.107 Uiso 1 1 calc R . . . .
C11 C 0.2829(4) 0.5196(3) 0.1127(2) 0.0963(8) Uani 1 1 d . . . . .
H11 H 0.335366 0.610665 0.124327 0.116 Uiso 1 1 calc R . . . .
C19 C 0.6462(4) 0.2596(3) 0.1134(3) 0.1162(11) Uani 1 1 d . . . . .
H19A H 0.680538 0.203604 0.045560 0.174 Uiso 1 1 calc GR . . . .
H19B H 0.614678 0.331132 0.090311 0.174 Uiso 1 1 calc GR . . . .
H19C H 0.554582 0.204055 0.132096 0.174 Uiso 1 1 calc GR . . . .
C17 C 0.9635(3) 0.6401(3) 0.3984(4) 0.1391(15) Uani 1 1 d . . . . .
H17A H 1.032967 0.590650 0.358649 0.209 Uiso 1 1 calc GR . . . .
H17B H 0.980955 0.647772 0.484716 0.209 Uiso 1 1 calc GR . . . .
H17C H 0.989320 0.730062 0.391964 0.209 Uiso 1 1 calc GR . . . .
O1 O 0.65193(17) 0.46643(12) 0.50489(12) 0.0662(4) Uani 1 1 d . . . . .

loop_
_atom_site_aniso_label
_atom_site_aniso_U_11
_atom_site_aniso_U_22
_atom_site_aniso_U_33
_atom_site_aniso_U_23
_atom_site_aniso_U_13
_atom_site_aniso_U_12
S1 0.1111(5) 0.0473(3) 0.0620(3) -0.0026(2) -0.0098(3) 0.0236(3)
O2 0.0569(7) 0.0417(6) 0.0562(7) 0.0110(5) 0.0198(5) 0.0113(5)
N2 0.0618(8) 0.0417(7) 0.0411(7) 0.0081(6) 0.0074(6) 0.0147(6)
O3 0.0753(9) 0.0841(10) 0.0829(10) 0.0450(8) 0.0298(7) 0.0135(7)
N1 0.0815(11) 0.0514(9) 0.0706(10) 0.0189(7) 0.0377(8) 0.0153(7)
C2 0.0510(8) 0.0342(7) 0.0510(8) 0.0104(6) 0.0135(7) 0.0104(6)
C1 0.0480(8) 0.0435(8) 0.0534(9) 0.0121(7) 0.0120(7) 0.0104(6)
C9 0.0592(9) 0.0505(9) 0.0428(8) 0.0134(7) 0.0134(7) 0.0186(7)
C7 0.0495(9) 0.0459(8) 0.0584(10) 0.0149(7) 0.0053(7) 0.0103(7)
C6 0.0691(11) 0.0459(9) 0.0543(9) 0.0198(7) 0.0093(8) 0.0164(8)
C3 0.0517(9) 0.0338(7) 0.0497(8) 0.0096(6) 0.0090(7) 0.0121(6)
C8 0.0503(9) 0.0421(8) 0.0520(9) 0.0103(7) 0.0080(7) 0.0110(7)
C4 0.0502(9) 0.0455(9) 0.0641(10) 0.0185(8) 0.0114(7) 0.0112(7)
C5 0.0610(10) 0.0425(8) 0.0641(10) 0.0222(7) 0.0201(8) 0.0135(7)
C14 0.0749(12) 0.0579(11) 0.0553(10) 0.0153(8) 0.0015(9) 0.0147(9)
C10 0.0973(15) 0.0555(11) 0.0522(10) 0.0181(8) 0.0043(10) 0.0073(10)
C13 0.1015(16) 0.0771(14) 0.0520(11) 0.0179(10) -0.0047(10) 0.0224(12)
C16 0.0814(13) 0.0608(11) 0.0865(14) 0.0294(10) 0.0348(11) 0.0176(10)
C12 0.132(2) 0.0848(16) 0.0571(12) 0.0348(11) 0.0113(12) 0.0300(15)
C15 0.1145(19) 0.0939(17) 0.0843(16) 0.0511(14) 0.0453(14) 0.0314(14)
C18 0.1117(19) 0.0709(14) 0.0992(17) 0.0266(13) 0.0681(16) 0.0290(13)
C11 0.144(2) 0.0641(13) 0.0677(13) 0.0319(11) 0.0030(14) 0.0056(14)
C19 0.159(3) 0.0893(18) 0.0787(17) 0.0037(14) 0.0557(18) 0.0115(18)
C17 0.0726(16) 0.0802(18) 0.249(5) 0.041(2) 0.044(2) 0.0071(14)
O1 0.0904(9) 0.0448(7) 0.0605(7) 0.0105(6) 0.0313(7) 0.0151(6)

loop_
_atom_type_symbol
_atom_type_description
_atom_type_scat_dispersion_real
_atom_type_scat_dispersion_imag
_atom_type_scat_source
C C 0.0033 0.0016 'International Tables Vol C Tables 4.2.6.8 and 6.1.1.4'
H H 0.0000 0.0000 'International Tables Vol C Tables 4.2.6.8 and 6.1.1.4'
N N 0.0061 0.0033 'International Tables Vol C Tables 4.2.6.8 and 6.1.1.4'
O O 0.0106 0.0060 'International Tables Vol C Tables 4.2.6.8 and 6.1.1.4'
S S 0.1246 0.1234 'International Tables Vol C Tables 4.2.6.8 and 6.1.1.4'

loop_
_geom_angle_atom_site_label_1
_geom_angle_atom_site_label_2
_geom_angle_atom_site_label_3
_geom_angle
_geom_angle_site_symmetry_1
_geom_angle_site_symmetry_3
_geom_angle_publ_flag
C1 O2 C2 116.17(12) . . ?
C9 N2 H2 112.6(13) . . ?
C8 N2 H2 116.9(13) . . ?
C8 N2 C9 130.42(14) . . ?
C5 O3 C15 117.54(17) . . ?
C1 N1 C16 118.33(16) . . ?
C1 N1 C18 123.39(16) . . ?
C16 N1 C18 118.22(16) . . ?
C7 C2 O2 120.99(14) . . ?
C7 C2 C3 120.72(15) . . ?
C3 C2 O2 118.06(14) . . ?
N1 C1 O2 112.51(14) . . ?
O1 C1 O2 121.88(15) . . ?
O1 C1 N1 125.61(16) . . ?
C14 C9 N2 123.52(16) . . ?
C10 C9 N2 116.41(15) . . ?
C10 C9 C14 120.01(16) . . ?
C2 C7 H7 119.8 . . ?
C2 C7 C6 120.47(16) . . ?
C6 C7 H7 119.8 . . ?
C7 C6 H6 120.3 . . ?
C7 C6 C5 119.44(16) . . ?
C5 C6 H6 120.3 . . ?
C2 C3 C8 120.26(14) . . ?
C4 C3 C2 118.83(15) . . ?
C4 C3 C8 120.87(14) . . ?
N2 C8 S1 127.79(13) . . ?
N2 C8 C3 113.28(13) . . ?
C3 C8 S1 118.88(12) . . ?
C3 C4 H4 119.8 . . ?
C5 C4 C3 120.40(16) . . ?
C5 C4 H4 119.8 . . ?
O3 C5 C6 124.10(16) . . ?
O3 C5 C4 115.81(16) . . ?
C4 C5 C6 120.08(16) . . ?
C9 C14 H14 120.6 . . ?
C13 C14 C9 118.75(19) . . ?
C13 C14 H14 120.6 . . ?
C9 C10 H10 119.9 . . ?
C11 C10 C9 120.16(19) . . ?
C11 C10 H10 119.9 . . ?
C14 C13 H13 119.4 . . ?
C12 C13 C14 121.3(2) . . ?
C12 C13 H13 119.4 . . ?
N1 C16 H16A 109.2 . . ?
N1 C16 H16B 109.2 . . ?
N1 C16 C17 112.2(2) . . ?
H16A C16 H16B 107.9 . . ?
C17 C16 H16A 109.2 . . ?
C17 C16 H16B 109.2 . . ?
C13 C12 H12 120.0 . . ?
C13 C12 C11 120.0(2) . . ?
C11 C12 H12 120.0 . . ?
O3 C15 H15A 109.5 . . ?
O3 C15 H15B 109.5 . . ?
O3 C15 H15C 109.5 . . ?
H15A C15 H15B 109.5 . . ?
H15A C15 H15C 109.5 . . ?
H15B C15 H15C 109.5 . . ?
N1 C18 H18A 108.9 . . ?
N1 C18 H18B 108.9 . . ?
N1 C18 C19 113.3(2) . . ?
H18A C18 H18B 107.7 . . ?
C19 C18 H18A 108.9 . . ?
C19 C18 H18B 108.9 . . ?
C10 C11 C12 119.8(2) . . ?
C10 C11 H11 120.1 . . ?
C12 C11 H11 120.1 . . ?
C18 C19 H19A 109.5 . . ?
C18 C19 H19B 109.5 . . ?
C18 C19 H19C 109.5 . . ?
H19A C19 H19B 109.5 . . ?
H19A C19 H19C 109.5 . . ?
H19B C19 H19C 109.5 . . ?
C16 C17 H17A 109.5 . . ?
C16 C17 H17B 109.5 . . ?
C16 C17 H17C 109.5 . . ?
H17A C17 H17B 109.5 . . ?
H17A C17 H17C 109.5 . . ?
H17B C17 H17C 109.5 . . ?

loop_
_geom_bond_atom_site_label_1
_geom_bond_atom_site_label_2
_geom_bond_distance
_geom_bond_site_symmetry_2
_geom_bond_publ_flag
S1 C8 1.6532(17) . ?
O2 C2 1.4074(19) . ?
O2 C1 1.367(2) . ?
N2 H2 0.84(2) . ?
N2 C9 1.418(2) . ?
N2 C8 1.336(2) . ?
O3 C5 1.369(2) . ?
O3 C15 1.413(3) . ?
N1 C1 1.327(2) . ?
N1 C16 1.469(3) . ?
N1 C18 1.474(3) . ?
C2 C7 1.367(2) . ?
C2 C3 1.391(2) . ?
C1 O1 1.203(2) . ?
C9 C14 1.384(2) . ?
C9 C10 1.380(3) . ?
C7 H7 0.9300 . ?
C7 C6 1.381(2) . ?
C6 H6 0.9300 . ?
C6 C5 1.388(3) . ?
C3 C8 1.490(2) . ?
C3 C4 1.387(2) . ?
C4 H4 0.9300 . ?
C4 C5 1.380(2) . ?
C14 H14 0.9300 . ?
C14 C13 1.383(3) . ?
C10 H10 0.9300 . ?
C10 C11 1.373(3) . ?
C13 H13 0.9300 . ?
C13 C12 1.354(3) . ?
C16 H16A 0.9700 . ?
C16 H16B 0.9700 . ?
C16 C17 1.473(4) . ?
C12 H12 0.9300 . ?
C12 C11 1.380(3) . ?
C15 H15A 0.9600 . ?
C15 H15B 0.9600 . ?
C15 H15C 0.9600 . ?
C18 H18A 0.9700 . ?
C18 H18B 0.9700 . ?
C18 C19 1.482(4) . ?
C11 H11 0.9300 . ?
C19 H19A 0.9600 . ?
C19 H19B 0.9600 . ?
C19 H19C 0.9600 . ?
C17 H17A 0.9600 . ?
C17 H17B 0.9600 . ?
C17 H17C 0.9600 . ?
